data_2227975
loop_
_publ_author_name
'Yang, Ya-Qing'
'Chen, Xiao-Ye'
'Huo, Shu-Min'
'Ma, Yan-Ru'
'Zeng, Rong-Hua'

_publ_section_title
;
 <i>catena</i>-Poly[silver(I)-\m-acridine-9-carboxylato-\k^3^<i>N</i>:<i>O</i>,<i>O</i>']
;
_journal_coeditor_code RZ2505
_journal_issue 11
_journal_name_full 'Acta Crystallographica Section E'
_journal_page_first m1482
_journal_paper_doi 10.1107/S1600536810043199
_journal_volume 66
_journal_year 2010
_chemical_formula_iupac '[Ag (C14 H8 N O2)]'
_chemical_formula_moiety 'C14 H8 Ag N O2'
_chemical_formula_sum 'C14 H8 Ag N O2'
_chemical_formula_weight 330.08
_chemical_name_systematic
;
<i>catena</i>-Poly[silver(I)-\m-acridine-9-carboxylato-
\k^3^<i>N</i>:<i>O</i>,<i>O</i>']
;
_space_group_IT_number 14
_symmetry_cell_setting monoclinic
_symmetry_space_group_name_Hall '-P 2ybc'
_symmetry_space_group_name_H-M 'P 1 21/c 1'
_atom_sites_solution_hydrogens geom
_atom_sites_solution_primary direct
_atom_sites_solution_secondary difmap
_audit_creation_method SHELXL97
_cell_angle_alpha 90.00
_cell_angle_beta 111.494(4)
_cell_angle_gamma 90.00
_cell_formula_units_Z 4
_cell_length_a 7.5622(7)
_cell_length_b 9.2210(9)
_cell_length_c 16.4451(14)
_cell_measurement_reflns_used 1873
_cell_measurement_temperature 273(2)
_cell_measurement_theta_max 27.27
_cell_measurement_theta_min 2.58
_cell_volume 1066.99(17)
_computing_cell_refinement 'SAINT (Bruker, 2004)'
_computing_data_collection 'APEX2 (Bruker, 2004)'
_computing_data_reduction 'SAINT (Bruker, 2004)'
_computing_molecular_graphics 'SHELXTL (Sheldrick, 2008)'
_computing_publication_material 'SHELXTL (Sheldrick, 2008)'
_computing_structure_refinement 'SHELXL97 (Sheldrick, 2008)'
_computing_structure_solution 'SHELXS97 (Sheldrick, 2008)'
_diffrn_ambient_temperature 273(2)
_diffrn_measured_fraction_theta_full 0.996
_diffrn_measured_fraction_theta_max 0.996
_diffrn_measurement_device_type 'Bruker APEXII area-detector'
_diffrn_measurement_method '\f and \w scan'
_diffrn_radiation_monochromator graphite
_diffrn_radiation_source 'fine-focus sealed tube'
_diffrn_radiation_type MoK\a
_diffrn_radiation_wavelength 0.71073
_diffrn_reflns_av_R_equivalents 0.0229
_diffrn_reflns_av_sigmaI/netI 0.0261
_diffrn_reflns_limit_h_max 9
_diffrn_reflns_limit_h_min -9
_diffrn_reflns_limit_k_max 11
_diffrn_reflns_limit_k_min -8
_diffrn_reflns_limit_l_max 15
_diffrn_reflns_limit_l_min -20
_diffrn_reflns_number 5598
_diffrn_reflns_theta_full 25.98
_diffrn_reflns_theta_max 25.98
_diffrn_reflns_theta_min 2.58
_diffrn_standards_number 0
_exptl_absorpt_coefficient_mu 1.878
_exptl_absorpt_correction_T_max 0.7407
_exptl_absorpt_correction_T_min 0.6827
_exptl_absorpt_correction_type multi-scan
_exptl_absorpt_process_details '(SADABS; Sheldrick, 2008)'
_exptl_crystal_colour colourless
_exptl_crystal_density_diffrn 2.055
_exptl_crystal_density_method 'not measured'
_exptl_crystal_description block
_exptl_crystal_F_000 648
_exptl_crystal_size_max 0.22
_exptl_crystal_size_mid 0.19
_exptl_crystal_size_min 0.17
_refine_diff_density_max 0.537
_refine_diff_density_min -0.295
_refine_ls_extinction_method none
_refine_ls_goodness_of_fit_ref 1.064
_refine_ls_hydrogen_treatment constr
_refine_ls_matrix_type full
_refine_ls_number_parameters 173
_refine_ls_number_reflns 2084
_refine_ls_number_restraints 0
_refine_ls_restrained_S_all 1.064
_refine_ls_R_factor_all 0.0429
_refine_ls_R_factor_gt 0.0291
_refine_ls_shift/su_max 0.006
_refine_ls_shift/su_mean 0.000
_refine_ls_structure_factor_coef Fsqd
_refine_ls_weighting_details 'calc w = 1/[\s^2^(Fo^2^)+(0.0359P)^2^+0.2862P] where P=(Fo^2^+2Fc^2^)/3'
_refine_ls_weighting_scheme calc
_refine_ls_wR_factor_gt 0.0694
_refine_ls_wR_factor_ref 0.0765
_reflns_number_gt 1567
_reflns_number_total 2084
_reflns_threshold_expression I>2\s(I)
_cod_data_source_file rz2505.cif
_cod_data_source_block I
_cod_original_sg_symbol_H-M 'P 21/c'
_cod_database_code 2227975
_cod_database_fobs_code 2227975

loop_
_symmetry_equiv_pos_as_xyz
'x, y, z'
'-x, y+1/2, -z+1/2'
'-x, -y, -z'
'x, -y-1/2, z-1/2'

loop_
_atom_site_type_symbol
_atom_site_label
_atom_site_fract_x
_atom_site_fract_y
_atom_site_fract_z
_atom_site_U_iso_or_equiv
_atom_site_adp_type
_atom_site_calc_flag
_atom_site_refinement_flags
_atom_site_occupancy
_atom_site_disorder_assembly
_atom_site_disorder_group
Ag Ag1 0.2324(8) 0.3717(4) 0.01361(19) 0.0468(5) Uani d P 0.73(3) . 1
O O2 0.1974(4) 0.6015(2) 0.04076(18) 0.0513(6) Uani d . 1 . .
O O1 0.3266(4) 0.6125(2) -0.06037(17) 0.0541(7) Uani d . 1 . .
N N1 0.2472(3) 1.1389(2) 0.00461(13) 0.0269(5) Uani d . 1 . .
C C5 -0.1045(4) 0.9302(3) -0.22018(19) 0.0364(7) Uani d . 1 . .
H H5 -0.1813 0.8855 -0.2717 0.044 Uiso calc R 1 . .
C C4 0.0109(4) 0.8485(3) -0.15332(19) 0.0327(7) Uani d . 1 . .
H H4 0.0094 0.7481 -0.1591 0.039 Uiso calc R 1 . .
C C6 -0.1090(4) 1.0819(3) -0.2124(2) 0.0357(7) Uani d . 1 . .
H H6 -0.1908 1.1366 -0.2583 0.043 Uiso calc R 1 . .
C C7 0.0054(4) 1.1492(3) -0.13802(19) 0.0330(7) Uani d . 1 . .
H H7 0.0004 1.2495 -0.1336 0.040 Uiso calc R 1 . .
C C8 0.1322(4) 1.0684(3) -0.06708(17) 0.0250(6) Uani d . 1 . .
C C3 0.1345(4) 0.9134(3) -0.07441(18) 0.0251(6) Uani d . 1 . .
C C2 0.2579(4) 0.8336(3) -0.00469(17) 0.0269(6) Uani d . 1 . .
C C1 0.2628(4) 0.6678(3) -0.00950(19) 0.0324(7) Uani d . 1 . .
C C14 0.3754(4) 0.9067(3) 0.07046(18) 0.0255(6) Uani d . 1 . .
C C13 0.5050(4) 0.8332(3) 0.14539(19) 0.0338(7) Uani d . 1 . .
H H13 0.5140 0.7326 0.1451 0.041 Uiso calc R 1 . .
C C12 0.6146(4) 0.9089(3) 0.21674(19) 0.0362(7) Uani d . 1 . .
H H12 0.6975 0.8596 0.2650 0.043 Uiso calc R 1 . .
C C11 0.6044(4) 1.0612(3) 0.21852(19) 0.0361(7) Uani d . 1 . .
H H11 0.6798 1.1116 0.2681 0.043 Uiso calc R 1 . .
C C10 0.4860(4) 1.1349(3) 0.14873(19) 0.0332(7) Uani d . 1 . .
H H10 0.4828 1.2356 0.1507 0.040 Uiso calc R 1 . .
C C9 0.3668(4) 1.0616(3) 0.07275(17) 0.0255(6) Uani d . 1 . .
Ag Ag1' 0.270(2) 0.3775(9) 0.0018(12) 0.058(2) Uani d P 0.27(3) . 2

loop_
_atom_site_aniso_label
_atom_site_aniso_U_11
_atom_site_aniso_U_22
_atom_site_aniso_U_33
_atom_site_aniso_U_12
_atom_site_aniso_U_13
_atom_site_aniso_U_23
Ag1 0.0732(12) 0.0133(4) 0.0485(6) -0.0002(5) 0.0160(5) -0.0003(3)
O2 0.0680(17) 0.0186(12) 0.0686(16) -0.0030(11) 0.0265(14) 0.0051(11)
O1 0.0806(18) 0.0260(12) 0.0586(15) 0.0118(12) 0.0288(14) -0.0036(11)
N1 0.0321(13) 0.0161(12) 0.0316(13) 0.0028(11) 0.0108(11) -0.0014(10)
C5 0.0356(18) 0.0374(18) 0.0295(15) -0.0038(14) 0.0040(13) -0.0056(13)
C4 0.0328(16) 0.0243(16) 0.0353(15) -0.0014(13) 0.0055(13) -0.0056(12)
C6 0.0312(17) 0.0395(18) 0.0321(16) 0.0054(14) 0.0065(13) 0.0085(13)
C7 0.0373(17) 0.0207(15) 0.0388(16) 0.0062(13) 0.0114(13) 0.0074(12)
C8 0.0275(15) 0.0196(13) 0.0272(14) 0.0015(12) 0.0091(12) 0.0007(11)
C3 0.0273(15) 0.0182(13) 0.0286(14) -0.0022(11) 0.0088(12) -0.0011(11)
C2 0.0296(15) 0.0170(14) 0.0336(16) -0.0001(11) 0.0108(13) 0.0015(11)
C1 0.0323(16) 0.0229(16) 0.0328(16) 0.0025(13) 0.0011(13) 0.0004(12)
C14 0.0266(15) 0.0199(14) 0.0285(14) -0.0023(11) 0.0084(12) 0.0004(11)
C13 0.0359(17) 0.0240(15) 0.0360(16) 0.0012(13) 0.0068(13) 0.0052(12)
C12 0.0329(17) 0.0377(18) 0.0309(15) 0.0023(14) 0.0034(13) 0.0060(13)
C11 0.0337(17) 0.0379(18) 0.0313(16) -0.0059(14) 0.0054(13) -0.0053(14)
C10 0.0375(17) 0.0240(15) 0.0359(15) -0.0061(14) 0.0110(13) -0.0064(13)
C9 0.0288(15) 0.0183(13) 0.0293(14) -0.0025(12) 0.0105(12) -0.0011(12)
Ag1' 0.074(3) 0.0130(7) 0.072(4) -0.0051(13) 0.009(2) 0.0048(15)

loop_
_atom_type_symbol
_atom_type_description
_atom_type_scat_dispersion_real
_atom_type_scat_dispersion_imag
_atom_type_scat_source
C C 0.0033 0.0016 'International Tables Vol C Tables 4.2.6.8 and 6.1.1.4'
H H 0.0000 0.0000 'International Tables Vol C Tables 4.2.6.8 and 6.1.1.4'
Ag Ag -0.8971 1.1015 'International Tables Vol C Tables 4.2.6.8 and 6.1.1.4'
N N 0.0061 0.0033 'International Tables Vol C Tables 4.2.6.8 and 6.1.1.4'
O O 0.0106 0.0060 'International Tables Vol C Tables 4.2.6.8 and 6.1.1.4'

loop_
_geom_angle_atom_site_label_1
_geom_angle_atom_site_label_2
_geom_angle_atom_site_label_3
_geom_angle_site_symmetry_1
_geom_angle_site_symmetry_3
_geom_angle
_geom_angle_publ_flag
N1 Ag1 O2 1_545 . 170.0(3) ?
C1 O2 Ag1 . . 103.2(2) ?
C1 O2 Ag1' . . 93.5(6) ?
C1 O1 Ag1' . . 85.0(6) ?
C8 N1 C9 . . 119.4(2) ?
C8 N1 Ag1 . 1_565 120.5(2) ?
C9 N1 Ag1 . 1_565 120.12(19) ?
C8 N1 Ag1' . 1_565 119.5(4) ?
C9 N1 Ag1' . 1_565 120.5(3) ?
C4 C5 C6 . . 120.6(3) ?
C4 C5 H5 . . 119.7 ?
C6 C5 H5 . . 119.7 ?
C5 C4 C3 . . 121.2(3) ?
C5 C4 H4 . . 119.4 ?
C3 C4 H4 . . 119.4 ?
C7 C6 C5 . . 120.4(3) ?
C7 C6 H6 . . 119.8 ?
C5 C6 H6 . . 119.8 ?
C6 C7 C8 . . 120.9(3) ?
C6 C7 H7 . . 119.5 ?
C8 C7 H7 . . 119.5 ?
N1 C8 C7 . . 119.4(2) ?
N1 C8 C3 . . 122.0(2) ?
C7 C8 C3 . . 118.6(3) ?
C2 C3 C4 . . 123.1(3) ?
C2 C3 C8 . . 118.8(2) ?
C4 C3 C8 . . 118.1(3) ?
C3 C2 C14 . . 119.3(3) ?
C3 C2 C1 . . 120.4(2) ?
C14 C2 C1 . . 120.4(2) ?
O1 C1 O2 . . 126.4(3) ?
O1 C1 C2 . . 118.4(3) ?
O2 C1 C2 . . 115.2(3) ?
C2 C14 C9 . . 118.9(2) ?
C2 C14 C13 . . 122.9(3) ?
C9 C14 C13 . . 118.2(3) ?
C12 C13 C14 . . 120.6(3) ?
C12 C13 H13 . . 119.7 ?
C14 C13 H13 . . 119.7 ?
C13 C12 C11 . . 120.7(3) ?
C13 C12 H12 . . 119.6 ?
C11 C12 H12 . . 119.6 ?
C10 C11 C12 . . 120.5(3) ?
C10 C11 H11 . . 119.7 ?
C12 C11 H11 . . 119.7 ?
C11 C10 C9 . . 121.3(3) ?
C11 C10 H10 . . 119.4 ?
C9 C10 H10 . . 119.4 ?
N1 C9 C10 . . 119.7(2) ?
N1 C9 C14 . . 121.7(2) ?
C10 C9 C14 . . 118.6(3) ?
N1 Ag1' O2 1_545 . 149.7(13) ?
N1 Ag1' O1 1_545 . 154.1(12) ?
O2 Ag1' O1 . . 55.0(2) ?

loop_
_geom_bond_atom_site_label_1
_geom_bond_atom_site_label_2
_geom_bond_site_symmetry_2
_geom_bond_distance
_geom_bond_publ_flag
Ag1 N1 1_545 2.158(4) ?
Ag1 O2 . 2.201(4) ?
O2 C1 . 1.266(4) ?
O2 Ag1' . 2.290(15) ?
O1 C1 . 1.220(4) ?
O1 Ag1' . 2.499(14) ?
N1 C8 . 1.348(3) ?
N1 C9 . 1.356(3) ?
N1 Ag1 1_565 2.158(4) ?
N1 Ag1' 1_565 2.208(8) ?
C5 C4 . 1.355(4) ?
C5 C6 . 1.406(4) ?
C5 H5 . 0.9300 ?
C4 C3 . 1.424(4) ?
C4 H4 . 0.9300 ?
C6 C7 . 1.362(4) ?
C6 H6 . 0.9300 ?
C7 C8 . 1.420(4) ?
C7 H7 . 0.9300 ?
C8 C3 . 1.435(4) ?
C3 C2 . 1.394(4) ?
C2 C14 . 1.402(4) ?
C2 C1 . 1.532(4) ?
C14 C9 . 1.432(4) ?
C14 C13 . 1.433(4) ?
C13 C12 . 1.356(4) ?
C13 H13 . 0.9300 ?
C12 C11 . 1.408(4) ?
C12 H12 . 0.9300 ?
C11 C10 . 1.352(4) ?
C11 H11 . 0.9300 ?
C10 C9 . 1.416(4) ?
C10 H10 . 0.9300 ?
Ag1' N1 1_545 2.208(8) ?
